data_1507016
loop_
_publ_author_name
'Itami, Kenichiro'
'Ushiogi, Yousuke'
'Nokami, Toshiki'
'Ohashi, Youichi'
'Yoshida, Jun-ichi'

_publ_section_title
;
 Stereoselective synthesis of multisubstituted butadienes through directed
 Mizoroki-Heck reaction and homocoupling reaction of
 vinyl(2-pyridyl)silane.
;
_journal_issue 21
_journal_name_full 'Organic letters'
_journal_page_first 3695
_journal_page_last 3698
_journal_paper_doi 10.1021/ol048620i
_journal_volume 6
_journal_year 2004
_chemical_formula_moiety 'C16 H19 Cu I N Si '
_chemical_formula_sum 'C16 H19 Cu I N Si'
_chemical_formula_weight 443.87
_space_group_IT_number 2
_symmetry_cell_setting triclinic
_symmetry_Int_Tables_number 2
_symmetry_space_group_name_Hall '-P 1'
_symmetry_space_group_name_H-M 'P -1'
_cell_angle_alpha 89.934(4)
_cell_angle_beta 90.007(6)
_cell_angle_gamma 82.093(2)
_cell_formula_units_Z 5
_cell_length_a 8.5498(5)
_cell_length_b 14.413(1)
_cell_length_c 14.731(2)
_cell_measurement_reflns_used 9473
_cell_measurement_temperature 296.1
_cell_measurement_theta_max 27.4
_cell_measurement_theta_min 2.0
_cell_volume 1798.0(3)
_computing_cell_refinement PROCESS-AUTO
_computing_data_collection PROCESS-AUTO
_computing_data_reduction CrystalStructure
_computing_publication_material 'CrystalStructure Ver. 2.00'
_computing_structure_refinement CRYSTALS
_computing_structure_solution SIR92
_diffrn_detector_area_resol_mean 10.00
_diffrn_measured_fraction_theta_full 0.9170
_diffrn_measured_fraction_theta_max 0.9170
_diffrn_measurement_device_type 'Rigaku RAXIS-RAPID'
_diffrn_measurement_method \w
_diffrn_radiation_type 'Mo K\a'
_diffrn_radiation_wavelength 0.7107
_diffrn_reflns_av_R_equivalents 0.035
_diffrn_reflns_limit_h_max 11
_diffrn_reflns_limit_h_min -10
_diffrn_reflns_limit_k_max 18
_diffrn_reflns_limit_k_min -18
_diffrn_reflns_limit_l_max 18
_diffrn_reflns_limit_l_min -18
_diffrn_reflns_number 15634
_diffrn_reflns_theta_full 27.40
_diffrn_reflns_theta_max 27.40
_exptl_absorpt_coefficient_mu 3.737
_exptl_absorpt_correction_T_max 0.224
_exptl_absorpt_correction_T_min 0.046
_exptl_absorpt_correction_type multi-scan
_exptl_absorpt_process_details
;
    Higashi, T. (1995). Program for Absorption Correction.
    Rigaku Corporation, Tokyo, Japan.
;
_exptl_crystal_colour yellow
_exptl_crystal_density_diffrn 2.050
_exptl_crystal_density_method 'not measured'
_exptl_crystal_description prism
_exptl_crystal_size_max 1.00
_exptl_crystal_size_mid 0.40
_exptl_crystal_size_min 0.40
_refine_diff_density_max 1.05
_refine_diff_density_min -1.11
_refine_ls_extinction_coef 301.6(9)
_refine_ls_extinction_method 'Larson (1970) Crystallographic Computing eq. 22'
_refine_ls_goodness_of_fit_ref 2.250
_refine_ls_hydrogen_treatment refall
_refine_ls_number_parameters 400
_refine_ls_number_reflns 6446
_refine_ls_R_factor_gt 0.0410
_refine_ls_shift/su_max 0.0020
_refine_ls_structure_factor_coef F
_refine_ls_weighting_details 'w = 1.0'
_refine_ls_weighting_scheme unit
_refine_ls_wR_factor_ref 0.0680
_reflns_number_gt 6446
_reflns_number_total 7477
_reflns_threshold_expression F^2^>2.0\s(F^2^)
_cod_data_source_file ol048620isi20040716_105745.cif
_cod_data_source_block '_nokami18_________________'
_cod_original_cell_volume 1797.9(2)
_cod_original_sg_symbol_H-M 'P -1       '
_cod_original_formula_sum 'C16 H19 Cu I N Si '
_cod_database_code 1507016

loop_
_symmetry_equiv_pos_as_xyz
x,y,z
-x,-y,-z

loop_
_atom_site_label
_atom_site_type_symbol
_atom_site_fract_x
_atom_site_fract_y
_atom_site_fract_z
_atom_site_U_iso_or_equiv
_atom_site_adp_type
_atom_site_occupancy
_atom_site_symmetry_multiplicity
_atom_site_calc_flag
I1 I 0.80093(7) 0.55391(4) 0.42142(4) 0.0452(2) Uani 1.00 1 d
I2 I 0.69912(7) -0.05399(4) 0.92139(4) 0.0453(2) Uani 1.00 1 d
Cu1 Cu 0.9168(1) 0.40344(7) 0.50774(8) 0.0476(3) Uani 1.00 1 d
Cu2 Cu 0.5829(1) 0.09668(7) 1.00770(8) 0.0479(3) Uani 1.00 1 d
Si1 Si 0.7606(3) 0.2271(2) 0.5104(2) 0.0404(6) Uani 1.00 1 d
Si2 Si 0.7394(3) 0.2730(2) 1.0103(2) 0.0401(6) Uani 1.00 1 d
N1 N 0.9969(9) 0.2963(5) 0.4198(5) 0.043(2) Uani 1.00 1 d
N2 N 0.5025(9) 0.2039(5) 0.9206(5) 0.043(2) Uani 1.00 1 d
C1 C 1.113(1) 0.2984(7) 0.3606(8) 0.062(3) Uani 1.00 1 d
C2 C 1.168(1) 0.2238(8) 0.3060(8) 0.070(4) Uani 1.00 1 d
C3 C 1.100(1) 0.1428(8) 0.3113(8) 0.065(3) Uani 1.00 1 d
C4 C 0.979(1) 0.1398(7) 0.3726(7) 0.052(3) Uani 1.00 1 d
C5 C 0.929(1) 0.2166(6) 0.4263(6) 0.040(2) Uani 1.00 1 d
C6 C 0.578(1) 0.2723(8) 0.4488(8) 0.063(3) Uani 1.00 1 d
C7 C 0.748(1) 0.1115(7) 0.5634(8) 0.061(3) Uani 1.00 1 d
C8 C 0.813(1) 0.3111(6) 0.5975(6) 0.039(2) Uani 1.00 1 d
C9 C 0.727(1) 0.3953(6) 0.6166(6) 0.042(2) Uani 1.00 1 d
C10 C 0.743(1) 0.4565(6) 0.6957(6) 0.040(2) Uani 1.00 1 d
C11 C 0.625(1) 0.5303(6) 0.7121(6) 0.046(2) Uani 1.00 1 d
C12 C 0.633(1) 0.5886(6) 0.7862(7) 0.053(3) Uani 1.00 1 d
C13 C 0.760(1) 0.5757(7) 0.8456(7) 0.051(3) Uani 1.00 1 d
C14 C 0.878(1) 0.5018(7) 0.8290(7) 0.051(3) Uani 1.00 1 d
C15 C 0.869(1) 0.4434(7) 0.7551(6) 0.047(3) Uani 1.00 1 d
C16 C 0.770(2) 0.6382(9) 0.9265(8) 0.078(4) Uani 1.00 1 d
C17 C 0.387(1) 0.2008(7) 0.8601(7) 0.060(3) Uani 1.00 1 d
C18 C 0.333(1) 0.2767(8) 0.8055(8) 0.069(4) Uani 1.00 1 d
C19 C 0.401(1) 0.3561(7) 0.8113(8) 0.064(3) Uani 1.00 1 d
C20 C 0.521(1) 0.3597(6) 0.8720(7) 0.052(3) Uani 1.00 1 d
C21 C 0.572(1) 0.2828(6) 0.9264(6) 0.039(2) Uani 1.00 1 d
C22 C 0.919(1) 0.2274(9) 0.9475(8) 0.065(4) Uani 1.00 1 d
C23 C 0.752(1) 0.3899(7) 1.0624(8) 0.059(3) Uani 1.00 1 d
C24 C 0.687(1) 0.1886(6) 1.0978(6) 0.039(2) Uani 1.00 1 d
C25 C 0.774(1) 0.1055(6) 1.1158(6) 0.042(2) Uani 1.00 1 d
C26 C 0.757(1) 0.0429(6) 1.1950(6) 0.040(2) Uani 1.00 1 d
C27 C 0.631(1) 0.0573(6) 1.2548(6) 0.048(3) Uani 1.00 1 d
C28 C 0.623(1) -0.0030(7) 1.3285(7) 0.052(3) Uani 1.00 1 d
C29 C 0.741(1) -0.0764(7) 1.3453(7) 0.053(3) Uani 1.00 1 d
C30 C 0.869(1) -0.0891(6) 1.2851(7) 0.050(3) Uani 1.00 1 d
C31 C 0.876(1) -0.0305(6) 1.2117(6) 0.045(2) Uani 1.00 1 d
C32 C 0.729(2) -0.1396(8) 1.4252(8) 0.077(4) Uani 1.00 1 d
H1 H 1.161(1) 0.3539(7) 0.3554(8) 0.076(4) Uiso 1.00 1 c
H2 H 1.252(1) 0.2279(8) 0.2644(8) 0.084(4) Uiso 1.00 1 c
H3 H 1.136(1) 0.0902(8) 0.2744(8) 0.078(4) Uiso 1.00 1 c
H4 H 0.945(1) 0.0642(7) 0.3866(7) 0.064(3) Uiso 1.00 1 c
H5 H 0.560(1) 0.2296(8) 0.4021(8) 0.075(3) Uiso 1.00 1 c
H6 H 0.588(1) 0.3315(8) 0.4227(8) 0.074(3) Uiso 1.00 1 c
H7 H 0.492(1) 0.2789(8) 0.4900(8) 0.075(3) Uiso 1.00 1 c
H8 H 0.720(1) 0.0694(7) 0.5185(8) 0.075(4) Uiso 1.00 1 c
H9 H 0.848(1) 0.0877(7) 0.5885(8) 0.075(4) Uiso 1.00 1 c
H10 H 0.671(1) 0.1178(7) 0.6100(8) 0.075(4) Uiso 1.00 1 c
H11 H 0.908(1) 0.2763(6) 0.6509(6) 0.047(2) Uiso 1.00 1 c
H12 H 0.622(1) 0.4089(6) 0.5779(6) 0.050(3) Uiso 1.00 1 c
H13 H 0.533(1) 0.5405(6) 0.6701(6) 0.054(3) Uiso 1.00 1 c
H14 H 0.550(1) 0.6314(6) 0.8047(7) 0.063(3) Uiso 1.00 1 c
H15 H 1.001(1) 0.4993(7) 0.8813(7) 0.062(3) Uiso 1.00 1 c
H16 H 0.957(1) 0.3951(7) 0.7508(6) 0.056(3) Uiso 1.00 1 c
H17 H 0.774(2) 0.6021(9) 0.9807(8) 0.096(5) Uiso 1.00 1 c
H18 H 0.863(2) 0.6677(9) 0.9220(8) 0.096(5) Uiso 1.00 1 c
H19 H 0.680(2) 0.6846(9) 0.9276(8) 0.096(5) Uiso 1.00 1 c
H20 H 0.354(1) 0.1415(7) 0.8411(7) 0.073(4) Uiso 1.00 1 c
H21 H 0.269(1) 0.2678(8) 0.7564(8) 0.084(4) Uiso 1.00 1 c
H22 H 0.353(1) 0.4156(7) 0.7896(8) 0.077(4) Uiso 1.00 1 c
H23 H 0.608(1) 0.4259(6) 0.8819(7) 0.062(3) Uiso 1.00 1 c
H24 H 0.937(1) 0.2703(9) 0.9008(8) 0.078(4) Uiso 1.00 1 c
H25 H 0.909(1) 0.1683(9) 0.9215(8) 0.078(4) Uiso 1.00 1 c
H26 H 1.006(1) 0.2207(9) 0.9883(8) 0.078(4) Uiso 1.00 1 c
H27 H 0.777(1) 0.4341(7) 1.0125(8) 0.071(3) Uiso 1.00 1 c
H28 H 0.796(1) 0.3868(7) 1.1323(8) 0.071(3) Uiso 1.00 1 c
H29 H 0.631(1) 0.4308(7) 1.0803(8) 0.071(3) Uiso 1.00 1 c
H30 H 0.604(1) 0.2118(6) 1.1431(6) 0.047(2) Uiso 1.00 1 c
H31 H 0.864(1) 0.0817(6) 1.0791(6) 0.051(3) Uiso 1.00 1 c
H32 H 0.551(1) 0.1087(6) 1.2454(6) 0.057(3) Uiso 1.00 1 c
H33 H 0.534(1) 0.0067(7) 1.3682(7) 0.063(3) Uiso 1.00 1 c
H34 H 0.963(1) -0.1336(6) 1.3076(7) 0.060(3) Uiso 1.00 1 c
H35 H 0.964(1) -0.0405(6) 1.1716(6) 0.055(3) Uiso 1.00 1 c
H36 H 0.724(2) -0.1040(8) 1.4797(8) 0.093(5) Uiso 1.00 1 c
H37 H 0.820(2) -0.1859(8) 1.4266(8) 0.093(5) Uiso 1.00 1 c
H38 H 0.637(2) -0.1690(8) 1.4197(8) 0.093(5) Uiso 1.00 1 c

loop_
_atom_site_aniso_label
_atom_site_aniso_U_11
_atom_site_aniso_U_22
_atom_site_aniso_U_33
_atom_site_aniso_U_12
_atom_site_aniso_U_13
_atom_site_aniso_U_23
I1 0.0427(4) 0.0392(3) 0.0537(4) -0.0055(2) -0.0083(3) 0.0146(2)
I2 0.0431(4) 0.0390(3) 0.0536(4) -0.0054(2) 0.0066(3) -0.0097(2)
Cu1 0.0635(8) 0.0292(5) 0.0486(6) -0.0009(5) 0.0019(5) 0.0001(4)
Cu2 0.0644(8) 0.0293(5) 0.0485(6) -0.0014(5) -0.0033(5) 0.0048(4)
Si1 0.043(1) 0.033(1) 0.047(1) -0.009(1) 0.001(1) 0.0003(9)
Si2 0.041(1) 0.033(1) 0.047(1) -0.008(1) -0.003(1) 0.0042(9)
N1 0.055(5) 0.031(4) 0.045(4) -0.009(3) 0.009(3) 0.000(3)
N2 0.053(5) 0.030(4) 0.047(4) -0.007(3) -0.010(3) 0.005(3)
C1 0.076(8) 0.044(6) 0.070(7) -0.020(5) 0.021(6) -0.004(5)
C2 0.079(8) 0.058(7) 0.074(7) -0.019(6) 0.039(6) -0.013(5)
C3 0.076(8) 0.055(6) 0.064(7) -0.013(6) 0.020(6) -0.022(5)
C4 0.063(6) 0.041(5) 0.057(6) -0.019(5) 0.006(5) -0.013(4)
C5 0.040(5) 0.039(4) 0.043(5) -0.007(4) -0.001(3) -0.003(3)
C6 0.046(6) 0.064(7) 0.076(7) 0.002(5) -0.008(5) 0.003(5)
C7 0.074(7) 0.045(5) 0.070(7) -0.024(5) -0.006(5) 0.010(5)
C8 0.048(5) 0.030(4) 0.040(4) -0.011(4) 0.005(4) 0.006(3)
C9 0.046(5) 0.035(4) 0.044(5) -0.009(4) 0.007(4) 0.006(3)
C10 0.047(5) 0.034(4) 0.040(4) -0.007(4) 0.010(4) 0.005(3)
C11 0.043(5) 0.043(5) 0.050(5) -0.001(4) 0.010(4) 0.009(4)
C12 0.058(6) 0.031(4) 0.067(6) -0.003(4) 0.023(5) -0.001(4)
C13 0.064(6) 0.041(5) 0.051(5) -0.016(5) 0.020(5) -0.009(4)
C14 0.053(6) 0.052(6) 0.050(5) -0.013(5) 0.004(4) -0.007(4)
C15 0.046(5) 0.045(5) 0.049(5) -0.003(4) 0.008(4) -0.001(4)
C16 0.10(1) 0.062(7) 0.077(8) -0.029(7) 0.020(7) -0.026(6)
C17 0.074(7) 0.045(5) 0.063(6) -0.017(5) -0.022(5) 0.009(5)
C18 0.081(8) 0.064(7) 0.064(7) -0.018(6) -0.032(6) 0.019(5)
C19 0.081(8) 0.045(6) 0.066(7) -0.012(5) -0.017(6) 0.026(5)
C20 0.065(6) 0.038(5) 0.053(5) -0.013(4) -0.010(5) 0.018(4)
C21 0.042(5) 0.032(4) 0.043(4) -0.004(4) 0.003(3) 0.006(3)
C22 0.052(6) 0.072(7) 0.072(7) -0.006(5) 0.009(5) -0.001(6)
C23 0.066(7) 0.039(5) 0.073(7) -0.017(5) 0.001(5) -0.003(5)
C24 0.043(5) 0.035(4) 0.040(4) -0.002(4) -0.005(3) -0.001(3)
C25 0.048(5) 0.035(4) 0.043(5) -0.004(4) -0.010(4) -0.004(3)
C26 0.049(5) 0.034(4) 0.037(4) -0.010(4) -0.011(4) 0.001(3)
C27 0.052(6) 0.037(5) 0.053(5) -0.003(4) -0.008(4) 0.010(4)
C28 0.053(6) 0.053(6) 0.052(5) -0.012(5) -0.007(4) 0.012(4)
C29 0.065(7) 0.039(5) 0.058(6) -0.020(5) -0.022(5) 0.011(4)
C30 0.059(6) 0.033(4) 0.058(6) -0.007(4) -0.022(5) 0.005(4)
C31 0.048(5) 0.035(4) 0.053(5) -0.007(4) -0.010(4) -0.004(4)
C32 0.096(9) 0.063(7) 0.074(8) -0.024(7) -0.030(7) 0.036(6)

loop_
_atom_type_symbol
_atom_type_description
_atom_type_scat_dispersion_real
_atom_type_scat_dispersion_imag
_atom_type_scat_source
C C 0.006 0.003
;
International Tables for Crystallography
(1992, Vol. C, Tables 4.2.6.8 and 6.1.1.4)
;
H H 0.000 0.000
;
International Tables for Crystallography
(1992, Vol. C, Table 6.1.1.4)
;
N N 0.011 0.006
;
International Tables for Crystallography
(1992, Vol. C, Tables 4.2.6.8 and 6.1.1.4)
;
Si Si 0.102 0.094
;
International Tables for Crystallography
(1992, Vol. C, Tables 4.2.6.8 and 6.1.1.4)
;
I I -0.420 1.958
;
International Tables for Crystallography
(1992, Vol. C, Tables 4.2.6.8 and 6.1.1.4)
;
Cu Cu 0.284 1.430
;
International Tables for Crystallography
(1992, Vol. C, Tables 4.2.6.8 and 6.1.1.4)
;

loop_
_geom_angle_atom_site_label_1
_geom_angle_atom_site_label_2
_geom_angle_atom_site_label_3
_geom_angle
_geom_angle_publ_flag
I1 Cu1 Si1 123.13(7) yes
I1 Cu1 N1 111.6(2) yes
Si1 Cu1 N1 61.2(2) yes
I1 Cu1 C8 132.6(2) yes
Si1 Cu1 C8 37.5(2) yes
N1 Cu1 C8 92.6(3) yes
I1 Cu1 C9 101.1(2) yes
Si1 Cu1 C9 63.4(2) yes
N1 Cu1 C9 124.4(3) yes
C8 Cu1 C9 35.5(3) yes
I2 Cu2 Si2 123.10(7) yes
I2 Cu2 N2 111.9(2) yes
Si2 Cu2 N2 61.2(2) yes
I2 Cu2 C24 132.5(2) yes
Si2 Cu2 C24 37.7(2) yes
N2 Cu2 C24 92.6(3) yes
I2 Cu2 C25 101.1(2) yes
Si2 Cu2 C25 62.9(2) yes
N2 Cu2 C25 123.9(3) yes
C24 Cu2 C25 35.1(3) yes
Cu1 Si1 C5 68.9(3) yes
Cu1 Si1 C6 98.4(4) yes
C5 Si1 C6 107.6(5) yes
Cu1 Si1 C7 147.7(4) yes
C5 Si1 C7 110.0(5) yes
C6 Si1 C7 112.0(5) yes
Cu1 Si1 C8 44.6(2) yes
C5 Si1 C8 104.7(4) yes
C6 Si1 C8 112.2(5) yes
C7 Si1 C8 110.1(4) yes
Cu2 Si2 C21 68.5(3) yes
Cu2 Si2 C22 97.9(4) yes
C21 Si2 C22 106.7(5) yes
Cu2 Si2 C23 148.0(4) yes
C21 Si2 C23 109.9(4) yes
C22 Si2 C23 112.4(5) yes
Cu2 Si2 C24 44.7(3) yes
C21 Si2 C24 104.6(4) yes
C22 Si2 C24 112.3(5) yes
C23 Si2 C24 110.6(4) yes
Cu1 N1 C1 124.8(6) yes
Cu1 N1 C5 116.8(6) yes
C1 N1 C5 118.3(8) yes
Cu2 N2 C17 124.3(6) yes
Cu2 N2 C21 116.9(6) yes
C17 N2 C21 118.8(8) yes
N1 C1 C2 123.2(10) yes
N1 C1 H1 118.7(5) no
C2 C1 H1 118.1(6) no
C1 C2 C3 119.3(10) yes
C1 C2 H2 120.8(6) no
C3 C2 H2 119.9(6) no
C2 C3 C4 118.2(9) yes
C2 C3 H3 121.0(6) no
C4 C3 H3 120.9(6) no
C3 C4 C5 120.0(9) yes
C3 C4 H4 114.9(6) no
C5 C4 H4 123.5(6) no
Si1 C5 N1 112.9(6) yes
Si1 C5 C4 126.1(7) yes
N1 C5 C4 121.0(8) yes
Si1 C6 H5 109.4(4) no
Si1 C6 H6 109.9(4) no
H5 C6 H6 109.473(9) no
Si1 C6 H7 109.1(4) no
H5 C6 H7 109.474(6) no
H6 C6 H7 109.468(7) no
Si1 C7 H8 109.3(4) no
Si1 C7 H9 109.1(4) no
H8 C7 H9 109.470(7) no
Si1 C7 H10 110.0(4) no
H8 C7 H10 109.472(7) no
H9 C7 H10 109.473(7) no
Cu1 C8 Si1 97.9(4) yes
Cu1 C8 C9 78.2(5) yes
Si1 C8 C9 124.9(7) yes
Cu1 C8 H11 110.8(2) no
Si1 C8 H11 113.2(3) no
C9 C8 H11 119.6(5) no
Cu1 C9 C8 66.3(5) yes
Cu1 C9 C10 113.3(6) yes
C8 C9 C10 127.7(8) yes
Cu1 C9 H12 101.6(2) no
C8 C9 H12 113.4(5) no
C10 C9 H12 117.4(5) no
C9 C10 C11 118.7(8) yes
C9 C10 C15 123.5(8) yes
C11 C10 C15 117.8(8) yes
C10 C11 C12 120.8(9) yes
C10 C11 H13 118.9(6) no
C12 C11 H13 120.3(6) no
C11 C12 C13 121.4(9) yes
C11 C12 H14 122.9(6) no
C13 C12 H14 115.0(5) no
C12 C13 C14 117.6(9) yes
C12 C13 C16 122.0(10) yes
C14 C13 C16 120.4(11) yes
C13 C14 C15 121.0(10) yes
C10 C15 C14 121.4(9) yes
C10 C15 H16 125.4(5) no
C14 C15 H16 113.3(6) no
C13 C16 H17 109.8(6) no
C13 C16 H18 109.5(6) no
H17 C16 H18 109.478(6) no
C13 C16 H19 109.1(7) no
H17 C16 H19 109.477(7) no
H18 C16 H19 109.476(5) no
N2 C17 C18 121.8(9) yes
N2 C17 H20 121.9(5) no
C18 C17 H20 114.7(6) no
C17 C18 C19 119.8(10) yes
C17 C18 H21 118.9(6) no
C19 C18 H21 119.6(6) no
C18 C19 C20 119.0(9) yes
C18 C19 H22 124.3(7) no
C20 C19 H22 114.4(6) no
C19 C20 C21 119.8(9) yes
Si2 C21 N2 113.3(6) yes
Si2 C21 C20 126.0(7) yes
N2 C21 C20 120.7(8) yes
Si2 C22 H24 109.4(4) no
Si2 C22 H25 110.4(4) no
H24 C22 H25 109.476(9) no
Si2 C22 H26 108.7(4) no
H24 C22 H26 109.472(6) no
H25 C22 H26 109.466(7) no
Si2 C23 H27 108.2(4) no
Si2 C23 H28 114.4(4) no
H27 C23 H28 127.305(6) no
Si2 C23 H29 113.5(4) no
H27 C23 H29 95.402(8) no
H28 C23 H29 94.90(1) no
Cu2 C24 Si2 97.6(4) yes
Cu2 C24 C25 78.4(5) yes
Si2 C24 C25 124.1(7) yes
Cu2 C24 H30 106.7(2) no
Si2 C24 H30 117.8(3) no
C25 C24 H30 116.6(6) no
Cu2 C25 C24 66.5(5) yes
Cu2 C25 C26 112.3(6) yes
C24 C25 C26 127.1(9) yes
Cu2 C25 H31 97.3(2) no
C24 C25 H31 121.5(6) no
C26 C25 H31 111.2(5) no
C25 C26 C27 122.9(8) yes
C25 C26 C31 118.7(8) yes
C27 C26 C31 118.3(8) yes
C26 C27 C28 120.5(9) yes
C26 C27 H32 119.3(5) no
C28 C27 H32 120.2(6) no
C27 C28 C29 121.2(10) yes
C27 C28 H33 119.6(6) no
C29 C28 H33 119.2(6) no
C28 C29 C30 117.7(9) yes
C28 C29 C32 119.9(11) yes
C30 C29 C32 122.4(10) yes
C29 C30 C31 120.9(9) yes
C29 C30 H34 114.2(5) no
C31 C30 H34 123.5(6) no
C26 C31 C30 121.4(9) yes
C26 C31 H35 119.1(6) no
C30 C31 H35 119.5(6) no
C29 C32 H36 109.7(6) no
C29 C32 H37 109.0(7) no
H36 C32 H37 109.470(7) no
C29 C32 H38 109.6(6) no
H36 C32 H38 109.476(6) no
H37 C32 H38 109.468(6) no

loop_
_geom_bond_atom_site_label_1
_geom_bond_atom_site_label_2
_geom_bond_distance
_geom_bond_publ_flag
I1 Cu1 2.5892(12) yes
I2 Cu2 2.5947(13) yes
Cu1 Si1 3.031(3) yes
Cu1 N1 2.060(7) yes
Cu1 C8 2.150(8) yes
Cu1 C9 2.298(8) yes
Cu2 Si2 3.031(3) yes
Cu2 N2 2.053(7) yes
Cu2 C24 2.153(8) yes
Cu2 C25 2.299(8) yes
Si1 C5 1.888(9) yes
Si1 C6 1.84(1) yes
Si1 C7 1.85(1) yes
Si1 C8 1.862(9) yes
Si2 C21 1.884(9) yes
Si2 C22 1.838(11) yes
Si2 C23 1.87(1) yes
Si2 C24 1.868(9) yes
N1 C1 1.324(12) yes
N1 C5 1.361(11) yes
N2 C17 1.336(12) yes
N2 C21 1.353(11) yes
C1 C2 1.374(14) yes
C1 H1 0.95004(6) no
C2 C3 1.378(15) yes
C2 H2 0.95005(7) no
C3 C4 1.381(14) yes
C3 H3 0.94994(8) no
C4 C5 1.381(12) yes
C4 H4 1.18283(9) no
C6 H5 0.95003(8) no
C6 H6 0.95002(8) no
C6 H7 0.94999(7) no
C7 H8 0.94997(8) no
C7 H9 0.94997(6) no
C7 H10 0.95004(8) no
C8 C9 1.362(12) yes
C8 H11 1.18794(9) no
C9 C10 1.480(12) yes
C9 H12 1.05611(7) no
C10 C11 1.382(12) yes
C10 C15 1.384(13) yes
C11 C12 1.386(13) yes
C11 H13 0.99703(8) no
C12 C13 1.386(15) yes
C12 H14 0.91700(5) no
C13 C14 1.384(14) yes
C13 C16 1.505(14) yes
C14 C15 1.384(13) yes
C15 H16 0.954 no
C16 H17 0.94997(9) no
C16 H18 0.950 no
C16 H19 0.950 no
C17 C18 1.384(14) yes
C17 H20 0.97851(7) no
C18 C19 1.354(15) yes
C18 H21 0.92420(8) no
C19 C20 1.372(14) yes
C19 H22 0.95069(7) no
C20 C21 1.387(11) yes
C22 H24 0.94996(8) no
C22 H25 0.95005(8) no
C22 H26 0.95000(7) no
C23 H27 1.01420(9) no
C23 H28 1.09434(12) no
C23 H29 1.14860(6) no
C24 C25 1.348(11) yes
C24 H30 0.99495(8) no
C25 C26 1.493(12) yes
C25 H31 0.96091(7) no
C26 C27 1.386(13) yes
C26 C31 1.382(12) yes
C27 C28 1.398(12) yes
C27 H32 0.95002(5) no
C28 C29 1.383(14) yes
C28 H33 0.95003(7) no
C29 C30 1.400(15) yes
C29 C32 1.499(13) yes
C30 C31 1.377(13) yes
C30 H34 1.00897(6) no
C31 H35 0.95001(7) no
C32 H36 0.95005(9) no
C32 H37 0.950 no
C32 H38 0.950 no

loop_
_geom_contact_atom_site_label_1
_geom_contact_atom_site_label_2
_geom_contact_site_symmetry_2
_geom_contact_distance
_geom_contact_publ_flag
I1 Cu1 . 2.5892(12) yes
I1 Cu1 2_766 2.7746(14) yes
I1 H1 2_766 3.579(11) no
I1 H7 2_666 3.483(11) no
I1 H12 . 3.589(8) no
I1 H12 2_666 3.583(9) no
I1 H13 2_666 3.59(1) no
I1 H16 2_766 3.416(9) no
I1 H22 2_666 3.38(1) no
I2 Cu2 . 2.5947(13) yes
I2 Cu2 2_657 2.7734(14) yes
I2 H3 2_756 3.22(1) no
I2 H26 2_757 3.496(12) no
I2 H31 . 3.459(8) no
I2 H32 2_657 3.418(9) no
Cu1 Cu1 2_766 3.303(2) yes
Cu1 Si1 . 3.031(3) yes
Cu1 N1 . 2.060(7) yes
Cu1 C1 . 3.019(11) yes
Cu1 C5 . 2.938(8) yes
Cu1 C8 . 2.150(8) yes
Cu1 C9 . 2.298(8) yes
Cu1 C10 . 3.187(8) yes
Cu1 H1 . 3.079(11) no
Cu1 H6 . 3.367(11) no
Cu1 H11 . 2.801(8) no
Cu1 H12 . 2.714(9) no
Cu1 H16 . 3.596(9) no
Cu2 Cu2 2_657 3.304(2) yes
Cu2 Si2 . 3.031(3) yes
Cu2 N2 . 2.053(7) yes
Cu2 C17 . 3.01(1) yes
Cu2 C21 . 2.926(8) yes
Cu2 C24 . 2.153(8) yes
Cu2 C25 . 2.299(8) yes
Cu2 C26 . 3.181(8) yes
Cu2 H20 . 3.15(1) no
Cu2 H25 . 3.352(11) no
Cu2 H30 . 2.618(8) no
Cu2 H31 . 2.601(9) no
Cu2 H32 . 3.51(1) no
Si1 N1 . 2.723(8) yes
Si1 C4 . 2.92(1) yes
Si1 C5 . 1.888(9) yes
Si1 C6 . 1.84(1) yes
Si1 C7 . 1.85(1) yes
Si1 C8 . 1.862(9) yes
Si1 C9 . 2.868(9) yes
Si1 H4 . 3.21(1) no
Si1 H5 . 2.338(11) no
Si1 H6 . 2.34(1) no
Si1 H7 . 2.33(1) no
Si1 H8 . 2.35(1) no
Si1 H9 . 2.34(1) no
Si1 H10 . 2.36(1) no
Si1 H11 . 2.573(9) no
Si1 H12 . 2.900(9) no
Si2 N2 . 2.720(8) yes
Si2 C20 . 2.923(9) yes
Si2 C21 . 1.884(9) yes
Si2 C22 . 1.838(11) yes
Si2 C23 . 1.87(1) yes
Si2 C24 . 1.868(9) yes
Si2 C25 . 2.850(9) yes
Si2 H23 . 3.002(9) no
Si2 H24 . 2.332(11) no
Si2 H25 . 2.344(11) no
Si2 H26 . 2.323(11) no
Si2 H27 . 2.39(1) no
Si2 H28 . 2.52(1) no
Si2 H29 . 2.55(1) no
Si2 H30 . 2.492(9) no
Si2 H31 . 2.990(9) no
N1 C1 . 1.324(12) yes
N1 C2 . 2.373(12) yes
N1 C3 . 2.774(12) yes
N1 C4 . 2.387(11) yes
N1 C5 . 1.361(11) yes
N1 C8 . 3.044(11) yes
N1 H1 . 1.966(12) no
N1 H2 . 3.223(12) no
N1 H4 . 3.470(11) no
N1 H6 . 3.461(13) no
N1 H11 . 3.509(11) no
N1 H37 2_757 3.068(13) no
N2 C17 . 1.336(12) yes
N2 C18 . 2.377(12) yes
N2 C19 . 2.761(12) yes
N2 C20 . 2.382(11) yes
N2 C21 . 1.353(11) yes
N2 C24 . 3.041(11) yes
N2 H19 2_667 3.056(14) no
N2 H20 . 2.030(12) no
N2 H21 . 3.187(12) no
N2 H23 . 3.487(11) no
N2 H25 . 3.441(13) no
N2 H30 . 3.397(11) no
C1 C2 . 1.374(14) yes
C1 C3 . 2.374(15) yes
C1 C4 . 2.701(14) yes
C1 C5 . 2.306(13) yes
C1 H1 . 0.95004(6) no
C1 H2 . 2.031(14) no
C1 H3 . 3.239(15) no
C1 H37 2_757 3.538(15) no
C2 C3 . 1.378(15) yes
C2 C4 . 2.367(15) yes
C2 C5 . 2.722(14) yes
C2 H1 . 2.005(15) no
C2 H2 . 0.95005(7) no
C2 H3 . 2.036(15) no
C2 H4 . 3.399(15) no
C2 H32 1_654 3.571(15) no
C3 C4 . 1.381(14) yes
C3 C5 . 2.392(13) yes
C3 H1 . 3.223(15) no
C3 H2 . 2.026(15) no
C3 H3 . 0.94994(8) no
C3 H4 . 2.163(15) no
C3 H36 2_757 3.437(16) no
C4 C5 . 1.381(12) yes
C4 C7 . 3.489(15) yes
C4 H2 . 3.230(15) no
C4 H3 . 2.039(14) no
C4 H4 . 1.18283(9) no
C4 H8 . 3.337(15) no
C4 H9 . 3.486(15) no
C4 H9 2_756 3.456(15) no
C4 H36 2_757 3.332(16) no
C4 H37 2_757 3.533(15) no
C5 C6 . 3.011(13) yes
C5 C7 . 3.065(13) yes
C5 C8 . 2.970(12) yes
C5 H1 . 3.164(13) no
C5 H3 . 3.255(13) no
C5 H4 . 2.260(12) no
C5 H5 . 3.151(13) no
C5 H6 . 3.144(13) no
C5 H8 . 3.249(13) no
C5 H9 . 3.159(13) no
C5 H11 . 3.418(12) no
C5 H36 2_757 3.469(15) no
C5 H37 2_757 3.042(14) no
C6 C7 . 3.066(15) yes
C6 C8 . 3.077(14) yes
C6 C9 . 3.390(15) yes
C6 H5 . 0.95003(8) no
C6 H6 . 0.95002(8) no
C6 H7 . 0.94999(7) no
C6 H8 . 3.177(15) no
C6 H10 . 3.276(15) no
C6 H12 . 2.801(15) no
C6 H13 2_666 3.245(14) no
C6 H38 2_657 3.178(17) no
C7 C8 . 3.047(13) yes
C7 H4 . 3.126(15) no
C7 H4 2_756 3.464(16) no
C7 H5 . 3.219(15) no
C7 H7 . 3.213(15) no
C7 H8 . 0.94997(8) no
C7 H9 . 0.94997(6) no
C7 H10 . 0.95004(8) no
C7 H11 . 3.173(13) no
C7 H33 2_657 3.298(14) no
C7 H34 2_757 3.169(14) no
C7 H36 1_554 3.376(17) no
C7 H38 2_657 3.292(18) no
C8 C9 . 1.362(12) yes
C8 C10 . 2.552(12) yes
C8 C15 . 3.085(12) yes
C8 H6 . 3.204(14) no
C8 H7 . 3.260(14) no
C8 H9 . 3.195(13) no
C8 H10 . 3.196(12) no
C8 H11 . 1.18794(9) no
C8 H12 . 2.028(12) no
C8 H16 . 2.913(13) no
C8 H34 2_757 3.286(12) no
C8 H37 2_757 3.415(16) no
C9 C10 . 1.480(12) yes
C9 C11 . 2.462(12) yes
C9 C15 . 2.522(13) yes
C9 H6 . 3.273(14) no
C9 H7 . 3.355(14) no
C9 H11 . 2.205(12) no
C9 H12 . 1.05611(7) no
C9 H13 . 2.608(12) no
C9 H16 . 2.790(13) no
C10 C11 . 1.382(12) yes
C10 C12 . 2.407(12) yes
C10 C13 . 2.816(13) yes
C10 C14 . 2.413(13) yes
C10 C15 . 1.384(13) yes
C10 H1 2_766 3.055(13) no
C10 H11 . 2.859(12) no
C10 H12 . 2.178(12) no
C10 H13 . 2.058(12) no
C10 H14 . 3.243(12) no
C10 H16 . 2.086(13) no
C10 H23 . 3.031(13) no
C11 C12 . 1.386(13) yes
C11 C13 . 2.417(14) yes
C11 C14 . 2.750(14) yes
C11 C15 . 2.369(13) yes
C11 C20 . 3.600(12) yes
C11 H1 2_766 2.825(14) no
C11 H6 2_666 3.198(14) no
C11 H12 . 2.644(13) no
C11 H13 . 0.99703(8) no
C11 H14 . 2.035(13) no
C11 H16 . 3.265(13) no
C11 H22 . 3.237(14) no
C11 H23 . 2.930(12) no
C12 C13 . 1.386(15) yes
C12 C14 . 2.370(15) yes
C12 C15 . 2.739(13) yes
C12 C16 . 2.529(17) yes
C12 H1 2_766 2.922(14) no
C12 H2 2_766 3.036(14) no
C12 H13 . 2.076(14) no
C12 H14 . 0.91700(5) no
C12 H15 . 3.522(15) no
C12 H17 . 3.126(17) no
C12 H18 . 3.127(17) no
C12 H19 . 2.564(15) no
C12 H23 . 2.769(12) no
C12 H29 2_667 3.037(15) no
C12 H30 2_667 3.447(12) no
C13 C14 . 1.384(14) yes
C13 C15 . 2.408(13) yes
C13 C16 . 1.505(14) yes
C13 H1 2_766 3.231(14) no
C13 H2 2_766 3.250(15) no
C13 H13 . 3.316(15) no
C13 H14 . 1.959(14) no
C13 H15 . 2.262(15) no
C13 H16 . 3.220(13) no
C13 H17 . 2.033(15) no
C13 H18 . 2.030(14) no
C13 H19 . 2.025(14) no
C13 H23 . 2.722(13) no
C13 H27 . 3.184(15) no
C13 H29 2_667 3.530(15) no
C14 C15 . 1.384(13) yes
C14 C16 . 2.507(14) yes
C14 H1 2_766 3.407(15) no
C14 H14 . 3.167(15) no
C14 H15 . 1.3036(1) no
C14 H16 . 1.967(13) no
C14 H17 . 2.743(14) no
C14 H18 . 2.745(14) no
C14 H19 . 3.271(15) no
C14 H23 . 2.797(14) no
C14 H24 . 3.469(16) no
C14 H27 . 3.039(15) no
C14 H28 2_767 3.452(14) no
C15 H1 2_766 3.322(14) no
C15 H11 . 2.838(12) no
C15 H12 . 3.438(13) no
C15 H13 . 3.270(14) no
C15 H15 . 2.374(13) no
C15 H16 . 0.954 no
C15 H23 . 2.948(14) no
C15 H24 . 3.278(15) no
C16 H2 2_766 3.400(18) no
C16 H14 . 2.614(18) no
C16 H15 . 2.695(16) no
C16 H17 . 0.94997(9) no
C16 H18 . 0.950 no
C16 H19 . 0.950 no
C16 H23 . 3.592(15) no
C16 H26 2_767 3.230(17) no
C16 H27 . 3.195(17) no
C17 C18 . 1.384(14) yes
C17 C19 . 2.369(14) yes
C17 C20 . 2.707(14) yes
C17 C21 . 2.315(13) yes
C17 C30 2_657 3.597(13) yes
C17 H19 2_667 3.547(16) no
C17 H20 . 0.97851(7) no
C17 H21 . 2.001(13) no
C17 H22 . 3.239(14) no
C18 C19 . 1.354(15) yes
C18 C20 . 2.349(15) yes
C18 C21 . 2.718(14) yes
C18 H16 1_455 3.518(15) no
C18 H20 . 2.001(14) no
C18 H21 . 0.92420(8) no
C18 H22 . 2.046(14) no
C18 H23 . 3.579(15) no
C19 C20 . 1.372(14) yes
C19 C21 . 2.387(13) yes
C19 H17 2_667 3.427(17) no
C19 H20 . 3.203(14) no
C19 H21 . 1.981(15) no
C19 H22 . 0.95069(7) no
C19 H23 . 2.393(15) no
C19 H29 2_667 3.441(15) no
C20 C21 . 1.387(11) yes
C20 C23 . 3.490(15) yes
C20 H17 2_667 3.321(16) no
C20 H19 2_667 3.519(16) no
C20 H21 . 3.175(15) no
C20 H22 . 1.965(13) no
C20 H23 . 1.29348(7) no
C20 H27 . 3.294(14) no
C20 H29 . 3.408(15) no
C20 H29 2_667 3.199(14) no
C21 C22 . 2.985(14) yes
C21 C23 . 3.072(13) yes
C21 C24 . 2.968(11) yes
C21 H17 2_667 3.469(15) no
C21 H19 2_667 3.033(15) no
C21 H20 . 3.202(13) no
C21 H22 . 3.195(13) no
C21 H23 . 2.226(12) no
C21 H24 . 3.125(14) no
C21 H25 . 3.120(14) no
C21 H27 . 3.240(13) no
C21 H29 . 3.202(13) no
C21 H30 . 3.350(12) no
C22 C23 . 3.080(15) yes
C22 C24 . 3.077(14) yes
C22 C25 . 3.371(15) yes
C22 H18 2_767 3.199(17) no
C22 H24 . 0.94996(8) no
C22 H25 . 0.95005(8) no
C22 H26 . 0.95000(7) no
C22 H27 . 3.208(15) no
C22 H31 . 2.942(15) no
C22 H35 2_757 3.256(14) no
C23 C24 . 3.072(13) yes
C23 H14 2_667 3.287(15) no
C23 H15 2_767 2.935(14) no
C23 H17 . 3.317(16) no
C23 H18 2_767 3.291(18) no
C23 H22 2_667 3.570(16) no
C23 H23 . 2.946(15) no
C23 H24 . 3.225(15) no
C23 H26 . 3.225(15) no
C23 H27 . 1.01420(9) no
C23 H28 . 1.09434(12) no
C23 H29 . 1.14860(6) no
C23 H30 . 3.236(13) no
C24 C25 . 1.348(11) yes
C24 C26 . 2.544(11) yes
C24 C27 . 3.065(12) yes
C24 H14 2_667 3.384(12) no
C24 H19 2_667 3.426(17) no
C24 H25 . 3.208(14) no
C24 H26 . 3.257(14) no
C24 H28 . 3.166(12) no
C24 H29 . 3.466(13) no
C24 H30 . 0.99495(8) no
C24 H31 . 2.023(12) no
C24 H32 . 2.787(13) no
C25 C26 . 1.493(12) yes
C25 C27 . 2.529(13) yes
C25 C31 . 2.474(12) yes
C25 H25 . 3.259(15) no
C25 H26 . 3.333(15) no
C25 H30 . 2.002(12) no
C25 H31 . 0.96091(7) no
C25 H32 . 2.696(14) no
C25 H35 . 2.605(12) no
C26 C27 . 1.386(13) yes
C26 C28 . 2.417(13) yes
C26 C29 . 2.817(13) yes
C26 C30 . 2.406(12) yes
C26 C31 . 1.382(12) yes
C26 H3 1_556 3.595(15) no
C26 H4 1_556 3.282(13) no
C26 H20 2_657 2.991(13) no
C26 H30 . 2.710(12) no
C26 H31 . 2.047(13) no
C26 H32 . 2.028(13) no
C26 H33 . 3.269(14) no
C26 H34 . 3.327(12) no
C26 H35 . 2.022(13) no
C27 C28 . 1.398(12) yes
C27 C29 . 2.423(12) yes
C27 C30 . 2.758(13) yes
C27 C31 . 2.377(14) yes
C27 H4 1_556 3.324(14) no
C27 H5 1_556 3.293(15) no
C27 H20 2_657 3.182(14) no
C27 H30 . 2.752(12) no
C27 H31 . 3.311(14) no
C27 H32 . 0.95002(5) no
C27 H33 . 2.042(13) no
C27 H35 . 3.234(14) no
C28 C29 . 1.383(14) yes
C28 C30 . 2.382(15) yes
C28 C31 . 2.751(15) yes
C28 C32 . 2.496(14) yes
C28 H4 1_556 3.162(14) no
C28 H5 1_556 3.495(16) no
C28 H8 1_556 3.140(15) no
C28 H10 2_657 3.315(15) no
C28 H20 2_657 3.189(15) no
C28 H32 . 2.048(12) no
C28 H33 . 0.95003(7) no
C28 H34 . 3.253(15) no
C28 H36 . 2.733(13) no
C28 H37 . 3.262(14) no
C28 H38 . 2.731(14) no
C29 C30 . 1.400(15) yes
C29 C31 . 2.417(15) yes
C29 C32 . 1.499(13) yes
C29 H4 1_556 2.913(13) no
C29 H8 1_556 3.297(15) no
C29 H20 2_657 3.048(14) no
C29 H21 2_657 3.153(16) no
C29 H32 . 3.277(13) no
C29 H33 . 2.024(15) no
C29 H34 . 2.034(15) no
C29 H35 . 3.270(15) no
C29 H36 . 2.028(15) no
C29 H37 . 2.019(13) no
C29 H38 . 2.026(14) no
C30 C31 . 1.377(13) yes
C30 C32 . 2.541(16) yes
C30 H4 1_556 2.818(12) no
C30 H9 2_757 3.053(14) no
C30 H11 2_757 3.220(12) no
C30 H20 2_657 2.838(13) no
C30 H21 2_657 3.042(15) no
C30 H33 . 3.243(15) no
C30 H34 . 1.00897(6) no
C30 H35 . 2.022(14) no
C30 H36 . 3.142(17) no
C30 H37 . 2.574(14) no
C30 H38 . 3.135(16) no
C31 H3 1_556 3.146(14) no
C31 H4 1_556 3.013(13) no
C31 H20 2_657 2.808(13) no
C31 H25 2_757 3.191(14) no
C31 H31 . 2.528(13) no
C31 H32 . 3.235(14) no
C31 H34 . 2.109(12) no
C31 H35 . 0.95001(7) no
C32 H7 2_657 3.195(17) no
C32 H8 1_556 3.303(17) no
C32 H10 2_657 3.430(18) no
C32 H21 2_657 3.253(18) no
C32 H33 . 2.637(15) no
C32 H34 . 2.653(18) no
C32 H36 . 0.95005(9) no
C32 H37 . 0.950 no
C32 H38 . 0.950 no
H1 H2 . 2.308(14) no
H1 H7 1_655 3.505(16) no
H1 H13 2_766 3.230(14) no
H1 H14 2_766 3.446(14) no
H2 H3 . 2.341(15) no
H2 H5 1_655 3.326(17) no
H2 H14 2_766 2.992(14) no
H2 H18 2_766 3.219(19) no
H2 H19 2_766 3.182(18) no
H2 H30 1_654 3.482(14) no
H2 H32 1_654 2.888(15) no
H3 H4 . 2.390(14) no
H3 H9 2_756 3.251(15) no
H3 H35 1_554 2.965(14) no
H4 H8 . 2.727(15) no
H4 H8 2_756 3.510(16) no
H4 H9 . 3.095(15) no
H4 H9 2_756 2.643(15) no
H4 H34 1_554 3.065(13) no
H4 H35 1_554 3.504(13) no
H4 H36 1_554 3.546(15) no
H4 H36 2_757 3.558(16) no
H5 H6 . 1.55140(12) no
H5 H7 . 1.55138(15) no
H5 H8 . 3.044(15) no
H5 H10 . 3.527(15) no
H5 H13 2_666 3.466(14) no
H5 H32 1_554 2.902(15) no
H5 H33 1_554 3.289(15) no
H5 H38 2_657 3.299(17) no
H6 H7 . 1.55132(11) no
H6 H12 . 2.578(15) no
H6 H13 2_666 2.411(14) no
H6 H14 2_666 3.567(16) no
H7 H8 . 3.387(15) no
H7 H10 . 3.140(15) no
H7 H12 . 2.647(15) no
H7 H13 2_666 3.496(14) no
H7 H36 2_657 3.353(17) no
H7 H37 2_657 3.374(17) no
H7 H38 2_657 2.442(16) no
H8 H9 . 1.55128(12) no
H8 H10 . 1.55135(15) no
H8 H33 1_554 2.941(15) no
H8 H33 2_657 3.064(15) no
H8 H36 1_554 2.561(16) no
H8 H38 2_657 3.319(19) no
H9 H10 . 1.55137(9) no
H9 H11 . 2.980(13) no
H9 H34 2_757 2.386(14) no
H9 H36 1_554 3.485(17) no
H9 H37 2_757 3.351(17) no
H10 H11 . 3.312(13) no
H10 H33 2_657 2.695(14) no
H10 H34 2_757 3.398(15) no
H10 H38 2_657 2.668(18) no
H11 H12 . 3.081(12) no
H11 H16 . 2.340(12) no
H11 H21 1_655 3.446(14) no
H11 H34 2_757 2.279(12) no
H11 H37 2_757 2.756(17) no
H12 H13 . 2.374(12) no
H13 H14 . 2.393(13) no
H13 H22 . 3.073(13) no
H13 H23 . 3.545(12) no
H14 H17 . 3.217(18) no
H14 H18 . 3.287(18) no
H14 H19 . 2.311(16) no
H14 H23 . 3.146(13) no
H14 H28 2_667 3.145(15) no
H14 H29 2_667 2.539(14) no
H14 H30 2_667 2.573(12) no
H15 H15 2_767 3.498(19) no
H15 H16 . 2.502(13) no
H15 H17 . 2.706(16) no
H15 H17 2_767 3.029(18) no
H15 H18 . 2.619(16) no
H15 H22 1_655 3.368(16) no
H15 H24 . 3.433(16) no
H15 H27 . 2.967(15) no
H15 H27 2_767 2.734(14) no
H15 H28 2_767 2.553(14) no
H15 H29 2_767 3.477(14) no
H16 H21 1_655 3.025(16) no
H16 H22 1_655 3.488(15) no
H16 H23 . 3.533(14) no
H16 H24 . 2.868(15) no
H17 H18 . 1.55134(11) no
H17 H19 . 1.55133(11) no
H17 H22 2_667 3.575(17) no
H17 H23 . 3.406(15) no
H17 H26 2_767 3.402(17) no
H17 H27 . 2.463(16) no
H17 H29 . 3.253(16) no
H18 H19 . 1.55129(9) no
H18 H24 2_767 3.312(17) no
H18 H26 2_767 2.467(17) no
H18 H27 2_767 3.366(19) no
H18 H28 2_767 3.022(18) no
H19 H26 2_767 3.407(17) no
H19 H29 2_667 3.326(16) no
H19 H30 2_667 2.868(17) no
H20 H21 . 2.241(14) no
H20 H34 2_657 3.494(13) no
H20 H35 2_657 3.254(14) no
H21 H22 . 2.390(15) no
H21 H24 1_455 3.547(17) no
H21 H34 2_657 3.102(15) no
H21 H37 2_657 3.083(17) no
H21 H38 2_657 3.017(19) no
H22 H23 . 2.587(14) no
H22 H28 2_667 3.174(15) no
H22 H29 2_667 2.947(15) no
H23 H24 . 3.358(15) no
H23 H27 . 2.418(15) no
H23 H29 . 2.931(15) no
H23 H29 2_667 2.755(15) no
H24 H25 . 1.55139(12) no
H24 H26 . 1.55132(15) no
H24 H27 . 3.047(15) no
H24 H35 2_757 3.472(15) no
H25 H26 . 1.55133(11) no
H25 H31 . 2.687(15) no
H25 H34 2_757 3.563(15) no
H25 H35 2_757 2.431(14) no
H26 H27 . 3.432(15) no
H26 H28 . 3.504(15) no
H26 H31 . 2.819(15) no
H26 H35 2_757 3.492(15) no
H27 H28 . 1.8898(2) no
H27 H29 . 1.60225(12) no
H28 H29 . 1.65273(11) no
H28 H30 . 3.194(13) no
H29 H30 . 3.325(13) no
H30 H31 . 2.860(12) no
H30 H32 . 2.208(12) no
H31 H35 . 2.296(12) no
H32 H33 . 2.346(12) no
H33 H36 . 2.675(14) no
H33 H36 2_658 3.322(18) no
H33 H37 . 3.539(15) no
H33 H38 . 2.673(15) no
H34 H35 . 2.411(13) no
H34 H36 . 3.245(18) no
H34 H37 . 2.321(16) no
H34 H38 . 3.337(17) no
H36 H37 . 1.55141(11) no
H36 H38 . 1.55142(11) no
H37 H38 . 1.55135(9) no

loop_
_geom_torsion_atom_site_label_1
_geom_torsion_atom_site_label_2
_geom_torsion_atom_site_label_3
_geom_torsion_atom_site_label_4
_geom_torsion
_geom_torsion_publ_flag
I1 Cu1 N1 C1 62.7(1) yes
I1 Cu1 N1 C5 -120.0(1) yes
C8 Cu1 N1 C1 -159.0(1) yes
C8 Cu1 N1 C5 18.3(1) yes
C9 Cu1 N1 C1 -175.7(1) yes
C9 Cu1 N1 C5 1.6(2) yes
I1 Cu1 C8 Si1 91.2(8) yes
I1 Cu1 C8 C9 -32.9(1) yes
N1 Cu1 C8 Si1 -31.7(9) yes
N1 Cu1 C8 C9 -155.8(1) yes
C9 Cu1 C8 Si1 124.1(1) yes
C9 Cu1 C8 C9 0.0(7) yes
I1 Cu1 C9 C8 156.0(8) yes
I1 Cu1 C9 C10 -81.5(1) yes
N1 Cu1 C9 C8 29.8(1) yes
N1 Cu1 C9 C10 152.3(1) yes
C8 Cu1 C9 C8 0.0(7) yes
C8 Cu1 C9 C10 122.6(2) yes
I2 Cu2 N2 C17 61.5(1) yes
I2 Cu2 N2 C21 -119.2(1) yes
C24 Cu2 N2 C17 -160.2(1) yes
C24 Cu2 N2 C21 19.1(1) yes
C25 Cu2 N2 C17 -177.1(1) yes
C25 Cu2 N2 C21 2.2(2) yes
I2 Cu2 C24 Si2 91.5(8) yes
I2 Cu2 C24 C25 -31.9(1) yes
N2 Cu2 C24 Si2 -31.8(9) yes
N2 Cu2 C24 C25 -155.2(1) yes
C25 Cu2 C24 Si2 123.3(1) yes
C25 Cu2 C24 C25 0.0(7) yes
I2 Cu2 C25 C24 156.6(8) yes
I2 Cu2 C25 C26 -81.2(1) yes
N2 Cu2 C25 C24 30.4(1) yes
N2 Cu2 C25 C26 152.5(1) yes
C24 Cu2 C25 C24 0.0(7) yes
C24 Cu2 C25 C26 122.2(2) yes
C6 Si1 C5 N1 89.3(2) yes
C6 Si1 C5 C4 -88.3(2) yes
C7 Si1 C5 N1 -148.5(1) yes
C7 Si1 C5 C4 33.9(2) yes
C8 Si1 C5 N1 -30.2(2) yes
C8 Si1 C5 C4 152.2(1) yes
C5 Si1 C8 Cu1 37.3(1) yes
C5 Si1 C8 C9 118.4(1) yes
C6 Si1 C8 Cu1 -79.1(1) yes
C6 Si1 C8 C9 2.0(2) yes
C7 Si1 C8 Cu1 155.5(1) yes
C7 Si1 C8 C9 -123.5(2) yes
C22 Si2 C21 N2 89.6(2) yes
C22 Si2 C21 C20 -88.4(2) yes
C23 Si2 C21 N2 -148.3(1) yes
C23 Si2 C21 C20 33.7(2) yes
C24 Si2 C21 N2 -29.5(2) yes
C24 Si2 C21 C20 152.5(1) yes
C21 Si2 C24 Cu2 37.0(1) yes
C21 Si2 C24 C25 118.1(1) yes
C22 Si2 C24 Cu2 -78.3(1) yes
C22 Si2 C24 C25 2.8(2) yes
C23 Si2 C24 Cu2 155.2(1) yes
C23 Si2 C24 C25 -123.7(2) yes
Cu1 N1 C1 C2 176.8(1) yes
C5 N1 C1 C2 -0.5(2) yes
Cu1 N1 C5 Si1 4.7(9) yes
Cu1 N1 C5 C4 -177.6(8) yes
C1 N1 C5 Si1 -177.8(1) yes
C1 N1 C5 C4 -0.1(2) yes
Cu2 N2 C17 C18 177.3(1) yes
C21 N2 C17 C18 -2.0(2) yes
Cu2 N2 C21 Si2 3.8(9) yes
Cu2 N2 C21 C20 -178.1(8) yes
C17 N2 C21 Si2 -176.9(1) yes
C17 N2 C21 C20 1.3(2) yes
N1 C1 C2 C3 0.8(2) yes
C1 C2 C3 C4 -0.5(2) yes
C2 C3 C4 C5 -0.0(2) yes
C3 C4 C5 Si1 177.7(1) yes
C3 C4 C5 N1 0.3(2) yes
Cu1 C8 C9 Cu1 0.00(9) yes
Cu1 C8 C9 C10 -101.9(1) yes
Si1 C8 C9 Cu1 -91.4(5) yes
Si1 C8 C9 C10 166.7(8) yes
Cu1 C9 C10 C11 114.9(1) yes
Cu1 C9 C10 C15 -65.8(1) yes
C8 C9 C10 C11 -167.8(1) yes
C8 C9 C10 C15 11.5(2) yes
C9 C10 C11 C12 178.9(1) yes
C15 C10 C11 C12 -0.3(2) yes
C9 C10 C15 C14 -179.1(1) yes
C11 C10 C15 C14 0.2(2) yes
C10 C11 C12 C13 0.5(2) yes
C11 C12 C13 C14 -0.5(2) yes
C11 C12 C13 C16 -179.7(1) yes
C12 C13 C14 C15 0.3(2) yes
C16 C13 C14 C15 179.5(1) yes
C13 C14 C15 C10 -0.2(2) yes
N2 C17 C18 C19 1.5(2) yes
C17 C18 C19 C20 -0.3(2) yes
C18 C19 C20 C21 -0.3(2) yes
C19 C20 C21 Si2 177.7(1) yes
C19 C20 C21 N2 -0.1(2) yes
Cu2 C24 C25 Cu2 0.00(9) yes
Cu2 C24 C25 C26 -101.0(1) yes
Si2 C24 C25 Cu2 -91.4(4) yes
Si2 C24 C25 C26 167.6(8) yes
Cu2 C25 C26 C27 -67.1(1) yes
Cu2 C25 C26 C31 115.6(1) yes
C24 C25 C26 C27 9.6(2) yes
C24 C25 C26 C31 -167.7(1) yes
C25 C26 C27 C28 -179.2(1) yes
C31 C26 C27 C28 -1.9(2) yes
C25 C26 C31 C30 178.3(1) yes
C27 C26 C31 C30 0.8(2) yes
C26 C27 C28 C29 2.0(2) yes
C27 C28 C29 C30 -0.9(2) yes
C27 C28 C29 C32 179.7(1) yes
C28 C29 C30 C31 -0.1(2) yes
C32 C29 C30 C31 179.3(1) yes
C29 C30 C31 C26 0.2(2) yes
